data_7001010
loop_
_publ_author_name
'Godoy, Fernando'
'Klahn, A. Hugo'
'Oelckers, Beatriz'
'Garland, Mar\'ia Teresa'
'Ib\'a\~nez, Andres'
'Perutz, Robin N.'

_publ_section_title
;
 Synthesis, reactivity and molecular structure of phosphino tetramethyl
 cyclopentadienyl complex (\h5: \h1-C5Me4CH2PPh2)Re(CO)2
;
_journal_issue 16
_journal_name_full 'Dalton Transactions'
_journal_page_first 3044
_journal_page_last 3051
_journal_paper_doi 10.1039/b820751h
_journal_year 2009
_chemical_formula_moiety 'C24 H24 O2 P Re'
_chemical_formula_sum 'C24 H24 O2 P Re'
_chemical_formula_weight 561.60
_chemical_name_systematic
;
?
;
_space_group_IT_number 14
_symmetry_cell_setting monoclinic
_symmetry_space_group_name_Hall '-P 2yn'
_symmetry_space_group_name_H-M 'P 1 21/n 1'
_atom_sites_solution_hydrogens geom
_atom_sites_solution_primary direct
_atom_sites_solution_secondary difmap
_audit_creation_method SHELXL-97
_cell_angle_alpha 90.00
_cell_angle_beta 102.6850(10)
_cell_angle_gamma 90.00
_cell_formula_units_Z 4
_cell_length_a 9.7394(5)
_cell_length_b 21.5708(11)
_cell_length_c 10.2864(5)
_cell_measurement_reflns_used 943
_cell_measurement_temperature 293(2)
_cell_measurement_theta_max 28.00
_cell_measurement_theta_min 2.238
_cell_volume 2108.29(18)
_computing_cell_refinement 'SAINT-NT (Bruker, 2000 )'
_computing_data_collection 'SMART-NT (Bruker, 2001)'
_computing_data_reduction 'SAINT-NT (Bruker, 2000 )'
_computing_molecular_graphics 'SHELXTL-NT (Sheldrick, 2000)'
_computing_publication_material 'SHELXTL-NT (Sheldrick, 2000)'
_computing_structure_refinement 'SHELXL-97 (Sheldrick, 1997)'
_computing_structure_solution 'SHELXS-97 (Sheldrick, 1990)'
_diffrn_ambient_temperature 293(2)
_diffrn_measured_fraction_theta_full 0.999
_diffrn_measured_fraction_theta_max 0.919
_diffrn_measurement_device_type 'Bruker CCD area detector'
_diffrn_measurement_method 'phi and omega scans'
_diffrn_radiation_monochromator graphite
_diffrn_radiation_source 'fine-focus sealed tube'
_diffrn_radiation_type MoK\a
_diffrn_radiation_wavelength 0.71073
_diffrn_reflns_av_R_equivalents 0.0257
_diffrn_reflns_av_sigmaI/netI 0.0290
_diffrn_reflns_limit_h_max 12
_diffrn_reflns_limit_h_min -12
_diffrn_reflns_limit_k_max 27
_diffrn_reflns_limit_k_min -13
_diffrn_reflns_limit_l_max 13
_diffrn_reflns_limit_l_min -13
_diffrn_reflns_number 12358
_diffrn_reflns_theta_full 26.00
_diffrn_reflns_theta_max 28.05
_diffrn_reflns_theta_min 1.89
_diffrn_standards_number 0
_exptl_absorpt_coefficient_mu 5.856
_exptl_absorpt_correction_T_max 0.276
_exptl_absorpt_correction_T_min 0.111
_exptl_absorpt_correction_type 'multi scans'
_exptl_crystal_colour Yellow
_exptl_crystal_density_diffrn 1.769
_exptl_crystal_density_method 'not measured'
_exptl_crystal_description blocks
_exptl_crystal_F_000 1096
_exptl_crystal_size_max 0.40
_exptl_crystal_size_mid 0.35
_exptl_crystal_size_min 0.22
_refine_diff_density_max 0.314
_refine_diff_density_min -0.910
_refine_diff_density_rms 0.129
_refine_ls_extinction_method none
_refine_ls_goodness_of_fit_ref 0.997
_refine_ls_hydrogen_treatment constr
_refine_ls_matrix_type full
_refine_ls_number_parameters 253
_refine_ls_number_reflns 4710
_refine_ls_number_restraints 0
_refine_ls_restrained_S_all 0.997
_refine_ls_R_factor_all 0.0271
_refine_ls_R_factor_gt 0.0221
_refine_ls_shift/su_max 0.003
_refine_ls_shift/su_mean 0.000
_refine_ls_structure_factor_coef Fsqd
_refine_ls_weighting_details 'calc w=1/[\s^2^(Fo^2^)+(0.0273P)^2^+0.0000P] where P=(Fo^2^+2Fc^2^)/3'
_refine_ls_weighting_scheme calc
_refine_ls_wR_factor_gt 0.0521
_refine_ls_wR_factor_ref 0.0534
_reflns_number_gt 4002
_reflns_number_total 5121
_reflns_threshold_expression I>2\s(I)
_cod_data_source_file b820751h.txt
_cod_data_source_block 3a
_cod_original_sg_symbol_H-M P21/n
_cod_database_code 7001010

loop_
_symmetry_equiv_pos_as_xyz
'x, y, z'
'-x+1/2, y+1/2, -z+1/2'
'-x, -y, -z'
'x-1/2, -y-1/2, z-1/2'

loop_
_atom_site_label
_atom_site_type_symbol
_atom_site_fract_x
_atom_site_fract_y
_atom_site_fract_z
_atom_site_U_iso_or_equiv
_atom_site_adp_type
_atom_site_occupancy
_atom_site_symmetry_multiplicity
_atom_site_calc_flag
_atom_site_refinement_flags
_atom_site_disorder_assembly
_atom_site_disorder_group
Re1 Re 0.164859(12) 0.925385(6) 0.331124(11) 0.03374(5) Uani 1 1 d . . .
P1 P 0.24187(8) 0.83224(4) 0.25954(7) 0.03600(18) Uani 1 1 d . . .
O1 O -0.0059(3) 0.86436(14) 0.5118(2) 0.0626(7) Uani 1 1 d . . .
O2 O 0.3857(3) 0.96626(14) 0.5750(3) 0.0686(8) Uani 1 1 d . . .
C1 C 0.1364(3) 0.92182(14) 0.1073(3) 0.0375(7) Uani 1 1 d . . .
C2 C 0.0011(3) 0.93262(15) 0.1350(3) 0.0402(8) Uani 1 1 d . . .
C3 C 0.0068(3) 0.99109(16) 0.2013(3) 0.0432(8) Uani 1 1 d . . .
C4 C 0.1443(3) 1.01624(15) 0.2138(3) 0.0426(8) Uani 1 1 d . . .
C5 C 0.2264(3) 0.97309(15) 0.1544(3) 0.0399(7) Uani 1 1 d . . .
C6 C -0.1261(3) 0.89169(19) 0.0959(3) 0.0536(9) Uani 1 1 d . . .
H6A H -0.1791 0.9037 0.0096 0.080 Uiso 1 1 calc R . .
H6B H -0.1838 0.8959 0.1601 0.080 Uiso 1 1 calc R . .
H6C H -0.0967 0.8493 0.0932 0.080 Uiso 1 1 calc R . .
C7 C -0.1171(4) 1.02374(19) 0.2358(4) 0.0615(10) Uani 1 1 d . . .
H7A H -0.1640 1.0482 0.1611 0.092 Uiso 1 1 calc R . .
H7B H -0.0850 1.0503 0.3113 0.092 Uiso 1 1 calc R . .
H7C H -0.1814 0.9936 0.2569 0.092 Uiso 1 1 calc R . .
C8 C 0.1945(5) 1.07862(16) 0.2693(4) 0.0624(11) Uani 1 1 d . . .
H8A H 0.1726 1.1092 0.2001 0.094 Uiso 1 1 calc R . .
H8B H 0.2945 1.0774 0.3035 0.094 Uiso 1 1 calc R . .
H8C H 0.1486 1.0892 0.3399 0.094 Uiso 1 1 calc R . .
C9 C 0.3712(3) 0.98458(18) 0.1333(3) 0.0529(9) Uani 1 1 d . . .
H9A H 0.3651 1.0055 0.0498 0.079 Uiso 1 1 calc R . .
H9B H 0.4190 0.9457 0.1320 0.079 Uiso 1 1 calc R . .
H9C H 0.4225 1.0099 0.2043 0.079 Uiso 1 1 calc R . .
C10 C 0.1921(3) 0.85775(15) 0.0831(3) 0.0425(8) Uani 1 1 d . . .
H10A H 0.2726 0.8599 0.0420 0.051 Uiso 1 1 calc R . .
H10B H 0.1198 0.8316 0.0302 0.051 Uiso 1 1 calc R . .
C11 C 0.1455(3) 0.76161(15) 0.2759(3) 0.0393(7) Uani 1 1 d . . .
C12 C 0.0639(4) 0.72927(17) 0.1698(4) 0.0514(9) Uani 1 1 d . . .
H12A H 0.0618 0.7422 0.0832 0.062 Uiso 1 1 calc R . .
C13 C -0.0140(4) 0.67838(18) 0.1904(4) 0.0601(10) Uani 1 1 d . . .
H13A H -0.0679 0.6573 0.1180 0.072 Uiso 1 1 calc R . .
C14 C -0.0123(4) 0.65861(17) 0.3174(4) 0.0570(10) Uani 1 1 d . . .
H14A H -0.0654 0.6244 0.3311 0.068 Uiso 1 1 calc R . .
C15 C 0.0678(4) 0.68944(17) 0.4243(4) 0.0539(9) Uani 1 1 d . . .
H15A H 0.0696 0.6758 0.5104 0.065 Uiso 1 1 calc R . .
C16 C 0.1456(4) 0.74056(16) 0.4045(3) 0.0476(8) Uani 1 1 d . . .
H16A H 0.1989 0.7613 0.4777 0.057 Uiso 1 1 calc R . .
C17 C 0.4259(3) 0.80870(15) 0.2888(3) 0.0395(7) Uani 1 1 d . . .
C18 C 0.4662(4) 0.75142(17) 0.2477(3) 0.0487(8) Uani 1 1 d . . .
H18A H 0.3981 0.7231 0.2070 0.058 Uiso 1 1 calc R . .
C19 C 0.6077(4) 0.73644(19) 0.2671(4) 0.0567(10) Uani 1 1 d . . .
H19A H 0.6346 0.6980 0.2401 0.068 Uiso 1 1 calc R . .
C20 C 0.7085(4) 0.7786(2) 0.3267(4) 0.0604(10) Uani 1 1 d . . .
H20A H 0.8034 0.7686 0.3395 0.073 Uiso 1 1 calc R . .
C21 C 0.6694(3) 0.8354(2) 0.3670(4) 0.0595(10) Uani 1 1 d . . .
H21A H 0.7376 0.8637 0.4071 0.071 Uiso 1 1 calc R . .
C22 C 0.5273(3) 0.85034(17) 0.3476(3) 0.0486(9) Uani 1 1 d . . .
H22A H 0.5008 0.8888 0.3747 0.058 Uiso 1 1 calc R . .
C23 C 0.0602(3) 0.88852(16) 0.4460(3) 0.0413(8) Uani 1 1 d . . .
C24 C 0.3041(4) 0.94924(17) 0.4835(3) 0.0436(8) Uani 1 1 d . . .

loop_
_atom_site_aniso_label
_atom_site_aniso_U_11
_atom_site_aniso_U_22
_atom_site_aniso_U_33
_atom_site_aniso_U_23
_atom_site_aniso_U_13
_atom_site_aniso_U_12
Re1 0.03460(7) 0.03593(8) 0.03045(8) -0.00257(5) 0.00661(5) 0.00057(5)
P1 0.0365(4) 0.0364(5) 0.0349(4) -0.0015(4) 0.0074(3) 0.0009(3)
O1 0.0581(15) 0.077(2) 0.0606(16) 0.0025(14) 0.0298(13) -0.0137(14)
O2 0.0593(16) 0.081(2) 0.0559(16) -0.0192(15) -0.0089(13) -0.0125(15)
C1 0.0436(17) 0.042(2) 0.0260(15) 0.0014(13) 0.0057(13) 0.0018(14)
C2 0.0387(16) 0.046(2) 0.0329(16) 0.0043(14) 0.0019(13) 0.0034(14)
C3 0.0451(17) 0.048(2) 0.0354(16) 0.0010(15) 0.0067(14) 0.0095(15)
C4 0.0554(19) 0.0348(19) 0.0388(17) 0.0026(14) 0.0130(15) 0.0030(15)
C5 0.0495(18) 0.0385(19) 0.0335(16) -0.0005(14) 0.0127(14) -0.0041(15)
C6 0.0450(19) 0.064(3) 0.048(2) 0.0004(19) 0.0018(16) -0.0044(17)
C7 0.057(2) 0.069(3) 0.058(2) -0.003(2) 0.0103(18) 0.022(2)
C8 0.093(3) 0.042(2) 0.059(2) -0.0071(18) 0.032(2) -0.006(2)
C9 0.0508(19) 0.059(3) 0.051(2) -0.0015(18) 0.0168(17) -0.0039(17)
C10 0.0514(18) 0.042(2) 0.0352(17) -0.0048(14) 0.0114(14) 0.0011(15)
C11 0.0397(16) 0.0335(18) 0.0441(17) -0.0032(15) 0.0081(14) 0.0027(13)
C12 0.061(2) 0.043(2) 0.049(2) -0.0053(17) 0.0087(17) -0.0051(17)
C13 0.062(2) 0.047(2) 0.068(3) -0.015(2) 0.007(2) -0.0111(18)
C14 0.048(2) 0.039(2) 0.088(3) 0.000(2) 0.024(2) -0.0036(16)
C15 0.057(2) 0.048(2) 0.061(2) 0.0104(19) 0.0215(19) 0.0060(18)
C16 0.0471(18) 0.045(2) 0.050(2) 0.0000(16) 0.0084(16) -0.0002(15)
C17 0.0393(16) 0.042(2) 0.0380(17) 0.0039(14) 0.0106(14) 0.0030(14)
C18 0.0486(19) 0.046(2) 0.051(2) -0.0019(17) 0.0109(16) 0.0032(16)
C19 0.060(2) 0.053(3) 0.061(2) 0.0020(19) 0.0214(19) 0.0179(19)
C20 0.0431(18) 0.081(3) 0.060(2) 0.008(2) 0.0160(17) 0.019(2)
C21 0.0433(19) 0.075(3) 0.059(2) -0.005(2) 0.0102(17) -0.0012(18)
C22 0.0425(18) 0.052(2) 0.050(2) -0.0069(17) 0.0085(16) 0.0029(16)
C23 0.0362(16) 0.048(2) 0.0388(17) -0.0052(15) 0.0056(14) 0.0006(14)
C24 0.0482(18) 0.043(2) 0.0400(18) -0.0049(16) 0.0097(16) -0.0002(16)

loop_
_atom_type_symbol
_atom_type_description
_atom_type_scat_dispersion_real
_atom_type_scat_dispersion_imag
_atom_type_scat_source
C C 0.0033 0.0016 'International Tables Vol C Tables 4.2.6.8 and 6.1.1.4'
H H 0.0000 0.0000 'International Tables Vol C Tables 4.2.6.8 and 6.1.1.4'
O O 0.0106 0.0060 'International Tables Vol C Tables 4.2.6.8 and 6.1.1.4'
P P 0.1023 0.0942 'International Tables Vol C Tables 4.2.6.8 and 6.1.1.4'
Re Re -1.0185 7.2310 'International Tables Vol C Tables 4.2.6.8 and 6.1.1.4'

loop_
_geom_angle_atom_site_label_1
_geom_angle_atom_site_label_2
_geom_angle_atom_site_label_3
_geom_angle
_geom_angle_site_symmetry_1
_geom_angle_site_symmetry_3
_geom_angle_publ_flag
C23 Re1 C24 89.08(14) . . ?
C23 Re1 C1 131.17(12) . . ?
C24 Re1 C1 138.90(13) . . ?
C23 Re1 C5 163.15(12) . . ?
C24 Re1 C5 105.64(13) . . ?
C1 Re1 C5 36.67(11) . . ?
C23 Re1 C2 102.24(12) . . ?
C24 Re1 C2 160.16(14) . . ?
C1 Re1 C2 36.60(11) . . ?
C5 Re1 C2 61.33(11) . . ?
C23 Re1 C4 133.74(13) . . ?
C24 Re1 C4 99.59(14) . . ?
C1 Re1 C4 60.95(11) . . ?
C5 Re1 C4 36.92(11) . . ?
C2 Re1 C4 60.83(11) . . ?
C23 Re1 C3 103.76(12) . . ?
C24 Re1 C3 125.31(13) . . ?
C1 Re1 C3 60.73(11) . . ?
C5 Re1 C3 61.13(11) . . ?
C2 Re1 C3 36.37(11) . . ?
C4 Re1 C3 36.24(11) . . ?
C23 Re1 P1 95.17(10) . . ?
C24 Re1 P1 105.88(11) . . ?
C1 Re1 P1 67.85(8) . . ?
C5 Re1 P1 88.74(8) . . ?
C2 Re1 P1 89.46(8) . . ?
C4 Re1 P1 124.84(8) . . ?
C3 Re1 P1 124.94(8) . . ?
C11 P1 C17 105.10(15) . . ?
C11 P1 C10 108.05(15) . . ?
C17 P1 C10 106.27(15) . . ?
C11 P1 Re1 119.16(10) . . ?
C17 P1 Re1 124.29(11) . . ?
C10 P1 Re1 91.16(10) . . ?
C2 C1 C5 109.3(3) . . ?
C2 C1 C10 123.9(3) . . ?
C5 C1 C10 122.9(3) . . ?
C2 C1 Re1 72.72(17) . . ?
C5 C1 Re1 72.47(17) . . ?
C10 C1 Re1 103.21(19) . . ?
C1 C2 C3 107.4(3) . . ?
C1 C2 C6 126.5(3) . . ?
C3 C2 C6 126.1(3) . . ?
C1 C2 Re1 70.68(17) . . ?
C3 C2 Re1 72.10(18) . . ?
C6 C2 Re1 124.8(2) . . ?
C4 C3 C2 108.4(3) . . ?
C4 C3 C7 126.0(3) . . ?
C2 C3 C7 125.2(3) . . ?
C4 C3 Re1 71.64(18) . . ?
C2 C3 Re1 71.53(18) . . ?
C7 C3 Re1 128.5(2) . . ?
C3 C4 C5 108.2(3) . . ?
C3 C4 C8 126.6(3) . . ?
C5 C4 C8 125.0(3) . . ?
C3 C4 Re1 72.12(19) . . ?
C5 C4 Re1 71.28(18) . . ?
C8 C4 Re1 125.7(2) . . ?
C1 C5 C4 106.7(3) . . ?
C1 C5 C9 127.4(3) . . ?
C4 C5 C9 125.6(3) . . ?
C1 C5 Re1 70.86(17) . . ?
C4 C5 Re1 71.80(17) . . ?
C9 C5 Re1 127.8(2) . . ?
C2 C6 H6A 109.5 . . ?
C2 C6 H6B 109.5 . . ?
H6A C6 H6B 109.5 . . ?
C2 C6 H6C 109.5 . . ?
H6A C6 H6C 109.5 . . ?
H6B C6 H6C 109.5 . . ?
C3 C7 H7A 109.5 . . ?
C3 C7 H7B 109.5 . . ?
H7A C7 H7B 109.5 . . ?
C3 C7 H7C 109.5 . . ?
H7A C7 H7C 109.5 . . ?
H7B C7 H7C 109.5 . . ?
C4 C8 H8A 109.5 . . ?
C4 C8 H8B 109.5 . . ?
H8A C8 H8B 109.5 . . ?
C4 C8 H8C 109.5 . . ?
H8A C8 H8C 109.5 . . ?
H8B C8 H8C 109.5 . . ?
C5 C9 H9A 109.5 . . ?
C5 C9 H9B 109.5 . . ?
H9A C9 H9B 109.5 . . ?
C5 C9 H9C 109.5 . . ?
H9A C9 H9C 109.5 . . ?
H9B C9 H9C 109.5 . . ?
C1 C10 P1 97.78(19) . . ?
C1 C10 H10A 112.2 . . ?
P1 C10 H10A 112.2 . . ?
C1 C10 H10B 112.2 . . ?
P1 C10 H10B 112.2 . . ?
H10A C10 H10B 109.8 . . ?
C12 C11 C16 117.5(3) . . ?
C12 C11 P1 124.5(3) . . ?
C16 C11 P1 117.8(3) . . ?
C13 C12 C11 121.3(3) . . ?
C13 C12 H12A 119.4 . . ?
C11 C12 H12A 119.4 . . ?
C14 C13 C12 120.2(3) . . ?
C14 C13 H13A 119.9 . . ?
C12 C13 H13A 119.9 . . ?
C13 C14 C15 119.9(3) . . ?
C13 C14 H14A 120.1 . . ?
C15 C14 H14A 120.1 . . ?
C14 C15 C16 120.2(4) . . ?
C14 C15 H15A 119.9 . . ?
C16 C15 H15A 119.9 . . ?
C15 C16 C11 120.9(3) . . ?
C15 C16 H16A 119.6 . . ?
C11 C16 H16A 119.6 . . ?
C22 C17 C18 119.5(3) . . ?
C22 C17 P1 118.4(3) . . ?
C18 C17 P1 122.0(3) . . ?
C19 C18 C17 120.1(3) . . ?
C19 C18 H18A 120.0 . . ?
C17 C18 H18A 120.0 . . ?
C20 C19 C18 119.9(4) . . ?
C20 C19 H19A 120.1 . . ?
C18 C19 H19A 120.1 . . ?
C21 C20 C19 120.3(3) . . ?
C21 C20 H20A 119.8 . . ?
C19 C20 H20A 119.8 . . ?
C20 C21 C22 119.8(4) . . ?
C20 C21 H21A 120.1 . . ?
C22 C21 H21A 120.1 . . ?
C17 C22 C21 120.5(3) . . ?
C17 C22 H22A 119.8 . . ?
C21 C22 H22A 119.8 . . ?
O1 C23 Re1 177.2(3) . . ?
O2 C24 Re1 176.9(3) . . ?

loop_
_geom_bond_atom_site_label_1
_geom_bond_atom_site_label_2
_geom_bond_distance
_geom_bond_site_symmetry_2
_geom_bond_publ_flag
Re1 C23 1.896(3) . ?
Re1 C24 1.905(3) . ?
Re1 C1 2.259(3) . ?
Re1 C5 2.280(3) . ?
Re1 C2 2.286(3) . ?
Re1 C4 2.287(3) . ?
Re1 C3 2.293(3) . ?
Re1 P1 2.3204(8) . ?
P1 C11 1.816(3) . ?
P1 C17 1.824(3) . ?
P1 C10 1.856(3) . ?
O1 C23 1.156(4) . ?
O2 C24 1.151(4) . ?
C1 C2 1.427(4) . ?
C1 C5 1.428(4) . ?
C1 C10 1.525(4) . ?
C2 C3 1.429(4) . ?
C2 C6 1.503(5) . ?
C3 C4 1.425(4) . ?
C3 C7 1.505(4) . ?
C4 C5 1.446(4) . ?
C4 C8 1.501(4) . ?
C5 C9 1.494(4) . ?
C6 H6A 0.9600 . ?
C6 H6B 0.9600 . ?
C6 H6C 0.9600 . ?
C7 H7A 0.9600 . ?
C7 H7B 0.9600 . ?
C7 H7C 0.9600 . ?
C8 H8A 0.9600 . ?
C8 H8B 0.9600 . ?
C8 H8C 0.9600 . ?
C9 H9A 0.9600 . ?
C9 H9B 0.9600 . ?
C9 H9C 0.9600 . ?
C10 H10A 0.9700 . ?
C10 H10B 0.9700 . ?
C11 C12 1.389(4) . ?
C11 C16 1.399(5) . ?
C12 C13 1.377(5) . ?
C12 H12A 0.9300 . ?
C13 C14 1.371(5) . ?
C13 H13A 0.9300 . ?
C14 C15 1.373(5) . ?
C14 H14A 0.9300 . ?
C15 C16 1.378(5) . ?
C15 H15A 0.9300 . ?
C16 H16A 0.9300 . ?
C17 C22 1.373(4) . ?
C17 C18 1.390(4) . ?
C18 C19 1.387(5) . ?
C18 H18A 0.9300 . ?
C19 C20 1.379(6) . ?
C19 H19A 0.9300 . ?
C20 C21 1.372(6) . ?
C20 H20A 0.9300 . ?
C21 C22 1.393(4) . ?
C21 H21A 0.9300 . ?
C22 H22A 0.9300 . ?

loop_
_geom_hbond_atom_site_label_D
_geom_hbond_atom_site_label_H
_geom_hbond_atom_site_label_A
_geom_hbond_distance_DH
_geom_hbond_distance_HA
_geom_hbond_distance_DA
_geom_hbond_angle_DHA
_geom_hbond_site_symmetry_A
C8 H8C O1 0.96 2.49 3.431(5) 167 3_576
C21 H21A O1 0.93 2.49 3.247(4) 138 1_655
